data_1513782
loop_
_publ_author_name
'McLeod, Michael C.'
'Singh, Gurpreet'
'Plampin, 3rd, James N'
'Rane, Digamber'
'Wang, Jenna L.'
'Day, Victor W.'
'Aub\'e, Jeffrey'

_publ_section_title
;
 Probing chemical space with alkaloid-inspired libraries.
;
_journal_issue 2
_journal_name_full 'Nature chemistry'
_journal_page_first 133
_journal_page_last 140
_journal_paper_doi 10.1038/nchem.1844
_journal_volume 6
_journal_year 2014
_chemical_formula_sum 'C20 H27 N O2'
_chemical_formula_weight 313.43
_chemical_name_systematic
; 
 ? 
;
_space_group_IT_number 2
_symmetry_cell_setting triclinic
_symmetry_space_group_name_Hall '-P 1'
_symmetry_space_group_name_H-M 'P -1'
_atom_sites_solution_hydrogens geom
_atom_sites_solution_primary direct
_atom_sites_solution_secondary difmap
_audit_creation_method SHELXTL
_cell_angle_alpha 101.0840(10)
_cell_angle_beta 100.283(2)
_cell_angle_gamma 90.2400(10)
_cell_formula_units_Z 6
_cell_length_a 8.5052(3)
_cell_length_b 15.5856(6)
_cell_length_c 19.9392(8)
_cell_measurement_reflns_used 9802
_cell_measurement_temperature 100(2)
_cell_measurement_theta_max 69.67
_cell_measurement_theta_min 3.32
_cell_volume 2550.12(17)
_computing_cell_refinement 'Bruker SAINT'
_computing_data_collection 'Bruker APEX2'
_computing_data_reduction 'Bruker SAINT'
_computing_molecular_graphics 'Bruker SHELXTL'
_computing_publication_material 'Bruker SHELXTL'
_computing_structure_refinement 'Bruker SHELXTL'
_computing_structure_solution 'Bruker SHELXTL'
_diffrn_ambient_temperature 100(2)
_diffrn_measured_fraction_theta_full 0.950
_diffrn_measured_fraction_theta_max 0.916
_diffrn_measurement_device_type 'Bruker APEX-II CCD'
_diffrn_measurement_method '\f and \w scans'
_diffrn_radiation_monochromator 'Helios multilayer optics'
_diffrn_radiation_source 'Bruker Microstar microfocus rotating anode'
_diffrn_radiation_type CuK\a
_diffrn_radiation_wavelength 1.54178
_diffrn_reflns_av_R_equivalents 0.0295
_diffrn_reflns_av_sigmaI/netI 0.0413
_diffrn_reflns_limit_h_max 9
_diffrn_reflns_limit_h_min -8
_diffrn_reflns_limit_k_max 18
_diffrn_reflns_limit_k_min -18
_diffrn_reflns_limit_l_max 23
_diffrn_reflns_limit_l_min -23
_diffrn_reflns_number 27368
_diffrn_reflns_theta_full 66.00
_diffrn_reflns_theta_max 69.81
_diffrn_reflns_theta_min 2.30
_exptl_absorpt_coefficient_mu 0.611
_exptl_absorpt_correction_T_max 1.000
_exptl_absorpt_correction_T_min 0.722
_exptl_absorpt_correction_type multi-scan
_exptl_crystal_colour colourless
_exptl_crystal_density_diffrn 1.225
_exptl_crystal_density_method 'not measured'
_exptl_crystal_description Needle
_exptl_crystal_F_000 1020
_exptl_crystal_size_max 0.60
_exptl_crystal_size_mid 0.04
_exptl_crystal_size_min 0.02
_refine_diff_density_max 0.552
_refine_diff_density_min -0.405
_refine_diff_density_rms 0.087
_refine_ls_extinction_coef 0.0002(2)
_refine_ls_extinction_expression Fc^*^=kFc[1+0.001xFc^2^\l^3^/sin(2\q)]^-1/4^
_refine_ls_extinction_method SHELXL
_refine_ls_goodness_of_fit_ref 1.081
_refine_ls_hydrogen_treatment mixed
_refine_ls_matrix_type full
_refine_ls_number_parameters 635
_refine_ls_number_reflns 8830
_refine_ls_number_restraints 0
_refine_ls_restrained_S_all 1.081
_refine_ls_R_factor_all 0.0519
_refine_ls_R_factor_gt 0.0502
_refine_ls_shift/su_max 0.001
_refine_ls_shift/su_mean 0.000
_refine_ls_structure_factor_coef Fsqd
_refine_ls_weighting_details 'calc w=1/[\s^2^(Fo^2^)+(0.1099P)^2^+0.9104P] where P=(Fo^2^+2Fc^2^)/3'
_refine_ls_weighting_scheme calc
_refine_ls_wR_factor_gt 0.1590
_refine_ls_wR_factor_ref 0.1611
_reflns_number_gt 8397
_reflns_number_total 8830
_reflns_threshold_expression >2sigma(I)
_cod_data_source_file nchem.1844-s12.cif
_cod_data_source_block q09d
_cod_depositor_comments
;
The following automatic conversions were performed:

'_symmetry_cell_setting' value 'Triclinic' changed to 'triclinic'
according to
/usr/data/users/saulius/automatic-downloads/current/Nature/lib/dictionaries/cif_core.dic
dictionary named 'cif_core.dic' version 2.4.2 from 2011-04-26.

Automatic conversion script
Id: cif_fix_values 2281 2013-09-26 08:29:07Z andrius 
;
_cod_original_sg_symbol_H-M P-1
_cod_database_code 1513782

loop_
_symmetry_equiv_pos_as_xyz
'x, y, z'
'-x, -y, -z'

loop_
_atom_site_label
_atom_site_type_symbol
_atom_site_fract_x
_atom_site_fract_y
_atom_site_fract_z
_atom_site_U_iso_or_equiv
_atom_site_adp_type
_atom_site_occupancy
_atom_site_symmetry_multiplicity
_atom_site_calc_flag
_atom_site_refinement_flags
O1 O -0.67120(12) 1.18842(7) 0.23835(6) 0.0177(2) Uani 1 1 d .
O2 O 0.08009(13) 1.06466(7) 0.22076(5) 0.0167(2) Uani 1 1 d .
H2O H 0.157(3) 1.1048(15) 0.2269(11) 0.025(5) Uiso 1 1 d .
N1 N -0.49709(14) 1.13894(7) 0.16895(6) 0.0129(3) Uani 1 1 d .
C1 C -0.53620(17) 1.16076(9) 0.23236(8) 0.0140(3) Uani 1 1 d .
C2 C -0.42021(18) 1.14923(10) 0.29631(8) 0.0183(3) Uani 1 1 d .
H2A H -0.4688 1.1697 0.3378 0.022 Uiso 1 1 calc R
H2B H -0.3223 1.1860 0.3008 0.022 Uiso 1 1 calc R
C3 C -0.37437(19) 1.05392(10) 0.29404(8) 0.0184(3) Uani 1 1 d .
H3A H -0.3383 1.0451 0.3422 0.022 Uiso 1 1 calc R
H3B H -0.4705 1.0153 0.2735 0.022 Uiso 1 1 calc R
C4 C -0.24315(17) 1.02701(9) 0.25241(7) 0.0144(3) Uani 1 1 d .
H4A H -0.2063 0.9694 0.2613 0.017 Uiso 1 1 calc R
H4B H -0.1516 1.0696 0.2705 0.017 Uiso 1 1 calc R
C5 C -0.28638(16) 1.02043(8) 0.17342(7) 0.0116(3) Uani 1 1 d .
H5 H -0.3748 0.9748 0.1558 0.014 Uiso 1 1 calc R
C6 C -0.14299(17) 0.98746(8) 0.13785(7) 0.0118(3) Uani 1 1 d .
H6 H -0.1847 0.9748 0.0866 0.014 Uiso 1 1 calc R
C7 C -0.00508(17) 1.05620(9) 0.15073(7) 0.0129(3) Uani 1 1 d .
H7 H 0.0703 1.0341 0.1187 0.015 Uiso 1 1 calc R
C8 C -0.06304(17) 1.14460(9) 0.13527(8) 0.0145(3) Uani 1 1 d .
H8A H 0.0251 1.1892 0.1539 0.017 Uiso 1 1 calc R
H8B H -0.0886 1.1401 0.0843 0.017 Uiso 1 1 calc R
C9 C -0.21013(17) 1.17570(8) 0.16608(7) 0.0129(3) Uani 1 1 d .
H9A H -0.2492 1.2286 0.1487 0.015 Uiso 1 1 calc R
H9B H -0.1798 1.1917 0.2173 0.015 Uiso 1 1 calc R
C10 C -0.34520(16) 1.10434(8) 0.14657(7) 0.0111(3) Uani 1 1 d .
C11 C -0.40394(17) 1.08055(9) 0.06692(7) 0.0140(3) Uani 1 1 d .
H11A H -0.3140 1.0839 0.0420 0.017 Uiso 1 1 calc R
H11B H -0.4531 1.0206 0.0531 0.017 Uiso 1 1 calc R
C12 C -0.52708(17) 1.14777(9) 0.05052(7) 0.0153(3) Uani 1 1 d .
H12A H -0.4749 1.2046 0.0503 0.018 Uiso 1 1 calc R
H12B H -0.5981 1.1270 0.0051 0.018 Uiso 1 1 calc R
C13 C -0.61815(17) 1.15475(9) 0.10977(8) 0.0162(3) Uani 1 1 d .
H13A H -0.6619 1.2136 0.1203 0.019 Uiso 1 1 calc R
H13B H -0.7072 1.1102 0.0985 0.019 Uiso 1 1 calc R
C14 C -0.08375(18) 0.90018(9) 0.15693(8) 0.0146(3) Uani 1 1 d .
H14A H -0.0258 0.9120 0.2056 0.017 Uiso 1 1 calc R
H14B H -0.1778 0.8612 0.1543 0.017 Uiso 1 1 calc R
C15 C 0.02464(18) 0.85287(9) 0.11103(7) 0.0139(3) Uani 1 1 d .
C16 C 0.18970(19) 0.86954(9) 0.12680(8) 0.0188(3) Uani 1 1 d .
H16 H 0.2343 0.9133 0.1658 0.023 Uiso 1 1 calc R
C17 C 0.2900(2) 0.82293(10) 0.08608(9) 0.0225(3) Uani 1 1 d .
H17 H 0.4021 0.8354 0.0972 0.027 Uiso 1 1 calc R
C18 C 0.2266(2) 0.75820(10) 0.02919(9) 0.0215(3) Uani 1 1 d .
H18 H 0.2951 0.7257 0.0019 0.026 Uiso 1 1 calc R
C19 C 0.0626(2) 0.74142(9) 0.01260(8) 0.0190(3) Uani 1 1 d .
H19 H 0.0184 0.6974 -0.0263 0.023 Uiso 1 1 calc R
C20 C -0.03740(18) 0.78900(9) 0.05292(8) 0.0163(3) Uani 1 1 d .
H20 H -0.1498 0.7778 0.0406 0.020 Uiso 1 1 calc R
O21 O 1.19576(12) 0.61422(7) 0.56633(6) 0.0183(2) Uani 1 1 d .
O22 O 0.43564(13) 0.72838(7) 0.55459(6) 0.0180(2) Uani 1 1 d .
H22O H 0.366(3) 0.6918(17) 0.5579(13) 0.038(6) Uiso 1 1 d .
N21 N 0.96367(15) 0.63500(7) 0.49884(6) 0.0131(3) Uani 1 1 d .
C21 C 1.05692(17) 0.64067(9) 0.56165(8) 0.0140(3) Uani 1 1 d .
C22 C 0.99742(18) 0.68081(10) 0.62697(7) 0.0175(3) Uani 1 1 d .
H22A H 1.0820 0.6785 0.6676 0.021 Uiso 1 1 calc R
H22B H 0.9034 0.6457 0.6309 0.021 Uiso 1 1 calc R
C23 C 0.95057(18) 0.77576(10) 0.62876(8) 0.0188(3) Uani 1 1 d .
H23A H 0.9571 0.8058 0.6777 0.023 Uiso 1 1 calc R
H23B H 1.0281 0.8059 0.6087 0.023 Uiso 1 1 calc R
C24 C 0.78278(18) 0.78347(9) 0.58890(8) 0.0163(3) Uani 1 1 d .
H24A H 0.7521 0.8450 0.6007 0.020 Uiso 1 1 calc R
H24B H 0.7082 0.7470 0.6055 0.020 Uiso 1 1 calc R
C25 C 0.75874(17) 0.75668(9) 0.50927(7) 0.0126(3) Uani 1 1 d .
H25 H 0.8325 0.7956 0.4936 0.015 Uiso 1 1 calc R
C26 C 0.58543(17) 0.77424(9) 0.47486(7) 0.0126(3) Uani 1 1 d .
H26 H 0.5842 0.7659 0.4238 0.015 Uiso 1 1 calc R
C27 C 0.45845(17) 0.70921(9) 0.48431(7) 0.0131(3) Uani 1 1 d .
H27 H 0.3554 0.7182 0.4539 0.016 Uiso 1 1 calc R
C28 C 0.50205(17) 0.61381(9) 0.46339(7) 0.0139(3) Uani 1 1 d .
H28A H 0.4861 0.5978 0.4121 0.017 Uiso 1 1 calc R
H28B H 0.4286 0.5757 0.4792 0.017 Uiso 1 1 calc R
C29 C 0.67508(17) 0.59635(8) 0.49383(7) 0.0123(3) Uani 1 1 d .
H29A H 0.6999 0.5358 0.4740 0.015 Uiso 1 1 calc R
H29B H 0.6867 0.6019 0.5448 0.015 Uiso 1 1 calc R
C30 C 0.79413(17) 0.66103(9) 0.47793(7) 0.0117(3) Uani 1 1 d .
C31 C 0.78647(18) 0.65133(9) 0.39869(7) 0.0156(3) Uani 1 1 d .
H31A H 0.6751 0.6386 0.3734 0.019 Uiso 1 1 calc R
H31B H 0.8273 0.7057 0.3878 0.019 Uiso 1 1 calc R
C32 C 0.89158(18) 0.57539(10) 0.37856(8) 0.0174(3) Uani 1 1 d .
H32A H 0.8360 0.5184 0.3754 0.021 Uiso 1 1 calc R
H32B H 0.9252 0.5769 0.3337 0.021 Uiso 1 1 calc R
C33 C 1.03280(18) 0.59187(10) 0.43832(8) 0.0175(3) Uani 1 1 d .
H33A H 1.0810 0.5362 0.4464 0.021 Uiso 1 1 calc R
H33B H 1.1156 0.6305 0.4289 0.021 Uiso 1 1 calc R
C34 C 0.54116(17) 0.86978(9) 0.49877(8) 0.0159(3) Uani 1 1 d .
H34A H 0.5277 0.8783 0.5479 0.019 Uiso 1 1 calc R
H34B H 0.6307 0.9093 0.4965 0.019 Uiso 1 1 calc R
C35 C 0.38995(18) 0.89538(9) 0.45585(8) 0.0153(3) Uani 1 1 d .
C36 C 0.2447(2) 0.89395(10) 0.47852(9) 0.0213(3) Uani 1 1 d .
H36 H 0.2393 0.8745 0.5204 0.026 Uiso 1 1 calc R
C37 C 0.1064(2) 0.92107(11) 0.44001(10) 0.0280(4) Uani 1 1 d .
H37 H 0.0076 0.9199 0.4558 0.034 Uiso 1 1 calc R
C38 C 0.1134(2) 0.94973(11) 0.37881(10) 0.0293(4) Uani 1 1 d .
H38 H 0.0199 0.9691 0.3531 0.035 Uiso 1 1 calc R
C39 C 0.2564(2) 0.95004(10) 0.35534(9) 0.0255(4) Uani 1 1 d .
H39 H 0.2612 0.9689 0.3132 0.031 Uiso 1 1 calc R
C40 C 0.3937(2) 0.92272(9) 0.39358(8) 0.0204(3) Uani 1 1 d .
H40 H 0.4917 0.9227 0.3769 0.024 Uiso 1 1 calc R
O41 O 0.37468(12) 0.63953(6) 0.87831(6) 0.0170(2) Uani 1 1 d .
O42 O 1.12673(13) 0.53345(7) 0.89135(5) 0.0166(2) Uani 1 1 d .
H42O H 1.208(3) 0.5679(15) 0.8916(11) 0.027(5) Uiso 1 1 d .
N41 N 0.55735(14) 0.58202(8) 0.81621(6) 0.0135(3) Uani 1 1 d .
C41 C 0.51067(17) 0.61013(9) 0.87724(8) 0.0138(3) Uani 1 1 d .
C42 C 0.61775(18) 0.60535(10) 0.94534(8) 0.0175(3) Uani 1 1 d .
H42A H 0.5621 0.6295 0.9840 0.021 Uiso 1 1 calc R
H42B H 0.7160 0.6421 0.9505 0.021 Uiso 1 1 calc R
C43 C 0.66439(18) 0.51201(10) 0.95072(8) 0.0174(3) Uani 1 1 d .
H43A H 0.6925 0.5080 1.0004 0.021 Uiso 1 1 calc R
H43B H 0.5715 0.4714 0.9292 0.021 Uiso 1 1 calc R
C44 C 0.80497(18) 0.48401(9) 0.91523(8) 0.0159(3) Uani 1 1 d .
H44A H 0.8439 0.4292 0.9293 0.019 Uiso 1 1 calc R
H44B H 0.8923 0.5292 0.9334 0.019 Uiso 1 1 calc R
C45 C 0.77492(17) 0.46885(9) 0.83527(7) 0.0126(3) Uani 1 1 d .
H45 H 0.6925 0.4199 0.8181 0.015 Uiso 1 1 calc R
C46 C 0.92910(17) 0.43636(9) 0.80766(7) 0.0124(3) Uani 1 1 d .
H46 H 0.8968 0.4160 0.7563 0.015 Uiso 1 1 calc R
C47 C 1.05967(17) 0.50886(9) 0.81888(7) 0.0129(3) Uani 1 1 d .
H47 H 1.1465 0.4848 0.7937 0.015 Uiso 1 1 calc R
C48 C 0.99534(17) 0.58836(9) 0.78964(7) 0.0134(3) Uani 1 1 d .
H48A H 1.0779 0.6366 0.8040 0.016 Uiso 1 1 calc R
H48B H 0.9744 0.5729 0.7382 0.016 Uiso 1 1 calc R
C49 C 0.84142(17) 0.62022(8) 0.81432(7) 0.0125(3) Uani 1 1 d .
H49A H 0.7996 0.6678 0.7905 0.015 Uiso 1 1 calc R
H49B H 0.8656 0.6443 0.8649 0.015 Uiso 1 1 calc R
C50 C 0.71282(17) 0.54578(9) 0.79936(7) 0.0120(3) Uani 1 1 d .
C51 C 0.66027(18) 0.51164(9) 0.72000(7) 0.0150(3) Uani 1 1 d .
H51A H 0.7533 0.5094 0.6962 0.018 Uiso 1 1 calc R
H51B H 0.6089 0.4524 0.7105 0.018 Uiso 1 1 calc R
C52 C 0.54162(18) 0.57721(9) 0.69560(8) 0.0170(3) Uani 1 1 d .
H52A H 0.5972 0.6314 0.6916 0.020 Uiso 1 1 calc R
H52B H 0.4736 0.5519 0.6503 0.020 Uiso 1 1 calc R
C53 C 0.44443(18) 0.59431(10) 0.75313(8) 0.0176(3) Uani 1 1 d .
H53A H 0.4055 0.6546 0.7590 0.021 Uiso 1 1 calc R
H53B H 0.3515 0.5524 0.7430 0.021 Uiso 1 1 calc R
C54 C 0.99458(18) 0.35627(9) 0.83722(8) 0.0166(3) Uani 1 1 d .
H54A H 1.0327 0.3750 0.8879 0.020 Uiso 1 1 calc R
H54B H 0.9057 0.3124 0.8304 0.020 Uiso 1 1 calc R
C55 C 1.12899(18) 0.31315(9) 0.80505(8) 0.0157(3) Uani 1 1 d .
C56 C 1.28700(19) 0.33170(10) 0.83935(9) 0.0206(3) Uani 1 1 d .
H56 H 1.3090 0.3736 0.8816 0.025 Uiso 1 1 calc R
C57 C 1.4129(2) 0.28960(10) 0.81234(10) 0.0260(4) Uani 1 1 d .
H57 H 1.5199 0.3030 0.8362 0.031 Uiso 1 1 calc R
C58 C 1.3824(2) 0.22839(10) 0.75089(10) 0.0259(4) Uani 1 1 d .
H58 H 1.4681 0.1993 0.7327 0.031 Uiso 1 1 calc R
C59 C 1.2266(2) 0.20969(10) 0.71598(9) 0.0235(4) Uani 1 1 d .
H59 H 1.2054 0.1678 0.6737 0.028 Uiso 1 1 calc R
C60 C 1.1007(2) 0.25212(9) 0.74265(8) 0.0192(3) Uani 1 1 d .
H60 H 0.9943 0.2393 0.7180 0.023 Uiso 1 1 calc R

loop_
_atom_site_aniso_label
_atom_site_aniso_U_11
_atom_site_aniso_U_22
_atom_site_aniso_U_33
_atom_site_aniso_U_23
_atom_site_aniso_U_13
_atom_site_aniso_U_12
O1 0.0124(5) 0.0166(5) 0.0236(6) 0.0000(4) 0.0059(4) 0.0020(4)
O2 0.0130(5) 0.0159(5) 0.0192(5) 0.0038(4) -0.0027(4) -0.0009(4)
N1 0.0088(6) 0.0128(6) 0.0151(6) -0.0002(4) 0.0006(4) 0.0030(4)
C1 0.0127(7) 0.0089(6) 0.0186(7) -0.0013(5) 0.0028(5) -0.0003(5)
C2 0.0165(8) 0.0218(8) 0.0141(7) -0.0028(6) 0.0031(6) 0.0040(6)
C3 0.0187(8) 0.0222(7) 0.0151(7) 0.0045(6) 0.0046(6) 0.0031(6)
C4 0.0149(7) 0.0143(6) 0.0144(7) 0.0033(5) 0.0031(5) 0.0031(5)
C5 0.0114(7) 0.0088(6) 0.0136(7) 0.0007(5) 0.0013(5) 0.0007(5)
C6 0.0124(7) 0.0091(6) 0.0130(6) 0.0007(5) 0.0019(5) 0.0022(5)
C7 0.0114(7) 0.0110(6) 0.0161(7) 0.0026(5) 0.0021(5) 0.0024(5)
C8 0.0122(7) 0.0107(6) 0.0209(7) 0.0040(5) 0.0026(5) 0.0008(5)
C9 0.0117(7) 0.0092(6) 0.0161(7) 0.0012(5) -0.0002(5) 0.0018(5)
C10 0.0102(7) 0.0098(6) 0.0122(7) -0.0005(5) 0.0021(5) 0.0026(5)
C11 0.0140(7) 0.0130(6) 0.0130(7) 0.0006(5) -0.0008(5) 0.0032(5)
C12 0.0140(7) 0.0151(7) 0.0146(7) 0.0017(5) -0.0021(5) 0.0036(5)
C13 0.0112(7) 0.0184(7) 0.0177(7) 0.0034(6) -0.0010(5) 0.0039(5)
C14 0.0160(7) 0.0094(6) 0.0183(7) 0.0019(5) 0.0040(5) 0.0028(5)
C15 0.0176(8) 0.0088(6) 0.0162(7) 0.0049(5) 0.0024(5) 0.0046(5)
C16 0.0171(8) 0.0143(7) 0.0233(8) 0.0013(6) 0.0016(6) 0.0027(5)
C17 0.0160(8) 0.0196(7) 0.0325(9) 0.0051(6) 0.0060(6) 0.0044(6)
C18 0.0272(9) 0.0169(7) 0.0244(8) 0.0064(6) 0.0126(6) 0.0092(6)
C19 0.0276(9) 0.0146(7) 0.0143(7) 0.0015(5) 0.0040(6) 0.0034(6)
C20 0.0163(8) 0.0144(7) 0.0177(7) 0.0042(6) 0.0007(6) 0.0031(5)
O21 0.0120(5) 0.0156(5) 0.0269(6) 0.0050(4) 0.0011(4) 0.0024(4)
O22 0.0177(6) 0.0167(5) 0.0187(6) -0.0021(4) 0.0073(4) -0.0021(4)
N21 0.0112(6) 0.0123(6) 0.0158(6) 0.0019(5) 0.0032(5) 0.0031(4)
C21 0.0119(7) 0.0095(6) 0.0206(7) 0.0046(5) 0.0015(5) -0.0002(5)
C22 0.0158(8) 0.0217(7) 0.0136(7) 0.0035(6) -0.0012(5) 0.0028(5)
C23 0.0163(8) 0.0189(7) 0.0168(7) -0.0024(6) -0.0023(6) 0.0019(5)
C24 0.0158(8) 0.0138(7) 0.0156(7) -0.0029(5) -0.0007(5) 0.0030(5)
C25 0.0115(7) 0.0096(6) 0.0159(7) 0.0021(5) 0.0012(5) 0.0013(5)
C26 0.0123(7) 0.0096(6) 0.0146(7) 0.0007(5) 0.0005(5) 0.0027(5)
C27 0.0116(7) 0.0114(7) 0.0144(7) -0.0007(5) 0.0010(5) 0.0019(5)
C28 0.0118(7) 0.0102(6) 0.0177(7) -0.0007(5) 0.0009(5) 0.0001(5)
C29 0.0132(7) 0.0093(6) 0.0135(6) 0.0011(5) 0.0015(5) 0.0016(5)
C30 0.0106(7) 0.0112(6) 0.0126(7) 0.0016(5) 0.0011(5) 0.0031(5)
C31 0.0181(8) 0.0163(7) 0.0128(7) 0.0030(5) 0.0037(5) 0.0046(5)
C32 0.0198(8) 0.0173(7) 0.0146(7) 0.0001(5) 0.0048(6) 0.0038(6)
C33 0.0156(8) 0.0183(7) 0.0186(7) -0.0003(6) 0.0072(6) 0.0045(5)
C34 0.0148(8) 0.0097(7) 0.0211(7) 0.0011(5) -0.0007(6) 0.0022(5)
C35 0.0169(8) 0.0068(6) 0.0199(7) -0.0007(5) 0.0003(6) 0.0025(5)
C36 0.0202(8) 0.0182(7) 0.0248(8) 0.0036(6) 0.0030(6) 0.0039(6)
C37 0.0160(8) 0.0267(8) 0.0386(10) 0.0028(7) 0.0021(7) 0.0048(6)
C38 0.0255(9) 0.0200(8) 0.0348(10) 0.0027(7) -0.0123(7) 0.0058(6)
C39 0.0357(10) 0.0175(7) 0.0200(8) 0.0039(6) -0.0040(7) 0.0019(6)
C40 0.0238(9) 0.0136(7) 0.0223(8) 0.0010(6) 0.0028(6) 0.0031(6)
O41 0.0120(5) 0.0135(5) 0.0249(6) 0.0019(4) 0.0037(4) 0.0029(4)
O42 0.0138(6) 0.0193(5) 0.0155(5) 0.0041(4) -0.0010(4) -0.0012(4)
N41 0.0106(6) 0.0131(6) 0.0155(6) 0.0016(5) -0.0005(5) 0.0033(4)
C41 0.0122(7) 0.0084(6) 0.0200(7) 0.0002(5) 0.0036(5) 0.0008(5)
C42 0.0158(8) 0.0197(7) 0.0155(7) -0.0009(6) 0.0033(6) 0.0049(5)
C43 0.0166(8) 0.0206(7) 0.0165(7) 0.0057(6) 0.0051(5) 0.0041(5)
C44 0.0153(7) 0.0180(7) 0.0159(7) 0.0058(5) 0.0040(5) 0.0058(5)
C45 0.0118(7) 0.0103(6) 0.0157(7) 0.0029(5) 0.0025(5) 0.0014(5)
C46 0.0130(7) 0.0102(6) 0.0143(7) 0.0028(5) 0.0026(5) 0.0030(5)
C47 0.0128(7) 0.0126(6) 0.0135(7) 0.0034(5) 0.0019(5) 0.0026(5)
C48 0.0130(7) 0.0115(6) 0.0158(7) 0.0036(5) 0.0021(5) 0.0006(5)
C49 0.0139(7) 0.0096(6) 0.0131(7) 0.0015(5) 0.0005(5) 0.0018(5)
C50 0.0102(7) 0.0118(6) 0.0132(7) 0.0013(5) 0.0012(5) 0.0030(5)
C51 0.0152(7) 0.0140(6) 0.0134(7) 0.0002(5) -0.0009(5) 0.0018(5)
C52 0.0169(8) 0.0168(7) 0.0149(7) 0.0021(5) -0.0026(5) 0.0034(5)
C53 0.0129(7) 0.0197(7) 0.0179(7) 0.0031(6) -0.0029(6) 0.0038(5)
C54 0.0174(8) 0.0120(6) 0.0230(7) 0.0070(6) 0.0065(6) 0.0048(5)
C55 0.0194(8) 0.0091(6) 0.0212(7) 0.0074(5) 0.0055(6) 0.0046(5)
C56 0.0204(8) 0.0134(7) 0.0277(8) 0.0039(6) 0.0037(6) 0.0031(5)
C57 0.0184(8) 0.0200(8) 0.0422(10) 0.0110(7) 0.0075(7) 0.0048(6)
C58 0.0297(9) 0.0186(7) 0.0370(9) 0.0125(7) 0.0186(7) 0.0117(6)
C59 0.0389(10) 0.0144(7) 0.0213(8) 0.0071(6) 0.0121(7) 0.0084(6)
C60 0.0247(8) 0.0134(7) 0.0205(8) 0.0072(6) 0.0028(6) 0.0045(6)

loop_
_atom_type_symbol
_atom_type_description
_atom_type_scat_dispersion_real
_atom_type_scat_dispersion_imag
_atom_type_scat_source
C C 0.0181 0.0091 'International Tables Vol C Tables 4.2.6.8 and 6.1.1.4'
H H 0.0000 0.0000 'International Tables Vol C Tables 4.2.6.8 and 6.1.1.4'
N N 0.0311 0.0180 'International Tables Vol C Tables 4.2.6.8 and 6.1.1.4'
O O 0.0492 0.0322 'International Tables Vol C Tables 4.2.6.8 and 6.1.1.4'

loop_
_geom_angle_atom_site_label_1
_geom_angle_atom_site_label_2
_geom_angle_atom_site_label_3
_geom_angle
C7 O2 H2O 107.3(14)
C1 N1 C13 116.34(12)
C1 N1 C10 131.20(12)
C13 N1 C10 112.39(11)
O1 C1 N1 119.89(14)
O1 C1 C2 119.40(13)
N1 C1 C2 120.67(13)
C1 C2 C3 112.46(12)
C1 C2 H2A 109.1
C3 C2 H2A 109.1
C1 C2 H2B 109.1
C3 C2 H2B 109.1
H2A C2 H2B 107.8
C4 C3 C2 113.52(12)
C4 C3 H3A 108.9
C2 C3 H3A 108.9
C4 C3 H3B 108.9
C2 C3 H3B 108.9
H3A C3 H3B 107.7
C3 C4 C5 116.89(12)
C3 C4 H4A 108.1
C5 C4 H4A 108.1
C3 C4 H4B 108.1
C5 C4 H4B 108.1
H4A C4 H4B 107.3
C4 C5 C10 117.51(11)
C4 C5 C6 110.75(11)
C10 C5 C6 107.54(11)
C4 C5 H5 106.8
C10 C5 H5 106.8
C6 C5 H5 106.8
C7 C6 C14 111.70(11)
C7 C6 C5 113.58(11)
C14 C6 C5 111.57(11)
C7 C6 H6 106.5
C14 C6 H6 106.5
C5 C6 H6 106.5
O2 C7 C8 111.57(11)
O2 C7 C6 109.21(11)
C8 C7 C6 112.35(11)
O2 C7 H7 107.8
C8 C7 H7 107.8
C6 C7 H7 107.8
C9 C8 C7 114.00(11)
C9 C8 H8A 108.8
C7 C8 H8A 108.8
C9 C8 H8B 108.8
C7 C8 H8B 108.8
H8A C8 H8B 107.6
C8 C9 C10 111.46(11)
C8 C9 H9A 109.3
C10 C9 H9A 109.3
C8 C9 H9B 109.3
C10 C9 H9B 109.3
H9A C9 H9B 108.0
N1 C10 C9 111.31(10)
N1 C10 C11 99.71(11)
C9 C10 C11 111.46(11)
N1 C10 C5 114.65(11)
C9 C10 C5 110.21(11)
C11 C10 C5 109.09(10)
C12 C11 C10 105.37(11)
C12 C11 H11A 110.7
C10 C11 H11A 110.7
C12 C11 H11B 110.7
C10 C11 H11B 110.7
H11A C11 H11B 108.8
C13 C12 C11 102.22(11)
C13 C12 H12A 111.3
C11 C12 H12A 111.3
C13 C12 H12B 111.3
C11 C12 H12B 111.3
H12A C12 H12B 109.2
N1 C13 C12 104.11(11)
N1 C13 H13A 110.9
C12 C13 H13A 110.9
N1 C13 H13B 110.9
C12 C13 H13B 110.9
H13A C13 H13B 109.0
C15 C14 C6 114.33(11)
C15 C14 H14A 108.7
C6 C14 H14A 108.7
C15 C14 H14B 108.7
C6 C14 H14B 108.7
H14A C14 H14B 107.6
C16 C15 C20 118.20(13)
C16 C15 C14 121.06(13)
C20 C15 C14 120.71(13)
C17 C16 C15 120.88(14)
C17 C16 H16 119.6
C15 C16 H16 119.6
C18 C17 C16 120.19(15)
C18 C17 H17 119.9
C16 C17 H17 119.9
C19 C18 C17 119.53(14)
C19 C18 H18 120.2
C17 C18 H18 120.2
C18 C19 C20 120.07(14)
C18 C19 H19 120.0
C20 C19 H19 120.0
C19 C20 C15 121.11(14)
C19 C20 H20 119.4
C15 C20 H20 119.4
C27 O22 H22O 106.3(17)
C21 N21 C33 116.21(12)
C21 N21 C30 131.39(12)
C33 N21 C30 112.32(11)
O21 C21 N21 120.04(14)
O21 C21 C22 119.07(13)
N21 C21 C22 120.88(13)
C21 C22 C23 112.97(12)
C21 C22 H22A 109.0
C23 C22 H22A 109.0
C21 C22 H22B 109.0
C23 C22 H22B 109.0
H22A C22 H22B 107.8
C24 C23 C22 112.88(12)
C24 C23 H23A 109.0
C22 C23 H23A 109.0
C24 C23 H23B 109.0
C22 C23 H23B 109.0
H23A C23 H23B 107.8
C23 C24 C25 116.40(12)
C23 C24 H24A 108.2
C25 C24 H24A 108.2
C23 C24 H24B 108.2
C25 C24 H24B 108.2
H24A C24 H24B 107.3
C24 C25 C30 117.66(11)
C24 C25 C26 111.01(11)
C30 C25 C26 107.37(11)
C24 C25 H25 106.7
C30 C25 H25 106.7
C26 C25 H25 106.7
C27 C26 C34 111.34(11)
C27 C26 C25 113.43(11)
C34 C26 C25 111.84(11)
C27 C26 H26 106.6
C34 C26 H26 106.6
C25 C26 H26 106.6
O22 C27 C28 111.11(11)
O22 C27 C26 108.92(11)
C28 C27 C26 112.53(12)
O22 C27 H27 108.0
C28 C27 H27 108.0
C26 C27 H27 108.0
C27 C28 C29 113.25(11)
C27 C28 H28A 108.9
C29 C28 H28A 108.9
C27 C28 H28B 108.9
C29 C28 H28B 108.9
H28A C28 H28B 107.7
C28 C29 C30 111.28(11)
C28 C29 H29A 109.4
C30 C29 H29A 109.4
C28 C29 H29B 109.4
C30 C29 H29B 109.4
H29A C29 H29B 108.0
N21 C30 C29 110.56(11)
N21 C30 C31 99.63(11)
C29 C30 C31 111.22(11)
N21 C30 C25 115.18(11)
C29 C30 C25 110.40(11)
C31 C30 C25 109.41(11)
C32 C31 C30 105.55(11)
C32 C31 H31A 110.6
C30 C31 H31A 110.6
C32 C31 H31B 110.6
C30 C31 H31B 110.6
H31A C31 H31B 108.8
C33 C32 C31 102.09(12)
C33 C32 H32A 111.4
C31 C32 H32A 111.4
C33 C32 H32B 111.4
C31 C32 H32B 111.4
H32A C32 H32B 109.2
N21 C33 C32 104.28(12)
N21 C33 H33A 110.9
C32 C33 H33A 110.9
N21 C33 H33B 110.9
C32 C33 H33B 110.9
H33A C33 H33B 108.9
C35 C34 C26 113.72(11)
C35 C34 H34A 108.8
C26 C34 H34A 108.8
C35 C34 H34B 108.8
C26 C34 H34B 108.8
H34A C34 H34B 107.7
C36 C35 C40 118.58(14)
C36 C35 C34 120.62(14)
C40 C35 C34 120.79(14)
C35 C36 C37 120.38(16)
C35 C36 H36 119.8
C37 C36 H36 119.8
C38 C37 C36 120.12(17)
C38 C37 H37 119.9
C36 C37 H37 119.9
C39 C38 C37 119.90(15)
C39 C38 H38 120.0
C37 C38 H38 120.0
C38 C39 C40 119.89(16)
C38 C39 H39 120.1
C40 C39 H39 120.1
C39 C40 C35 121.11(16)
C39 C40 H40 119.4
C35 C40 H40 119.4
C47 O42 H42O 102.7(14)
C41 N41 C53 116.31(12)
C41 N41 C50 131.33(12)
C53 N41 C50 112.15(11)
O41 C41 N41 119.82(14)
O41 C41 C42 118.66(13)
N41 C41 C42 121.51(13)
C41 C42 C43 112.67(12)
C41 C42 H42A 109.1
C43 C42 H42A 109.1
C41 C42 H42B 109.1
C43 C42 H42B 109.1
H42A C42 H42B 107.8
C44 C43 C42 112.26(12)
C44 C43 H43A 109.2
C42 C43 H43A 109.2
C44 C43 H43B 109.2
C42 C43 H43B 109.2
H43A C43 H43B 107.9
C43 C44 C45 117.17(12)
C43 C44 H44A 108.0
C45 C44 H44A 108.0
C43 C44 H44B 108.0
C45 C44 H44B 108.0
H44A C44 H44B 107.2
C44 C45 C50 118.51(11)
C44 C45 C46 110.22(11)
C50 C45 C46 107.72(11)
C44 C45 H45 106.6
C50 C45 H45 106.6
C46 C45 H45 106.6
C47 C46 C54 111.50(12)
C47 C46 C45 113.47(11)
C54 C46 C45 111.62(11)
C47 C46 H46 106.6
C54 C46 H46 106.6
C45 C46 H46 106.6
O42 C47 C48 110.90(11)
O42 C47 C46 109.79(11)
C48 C47 C46 111.69(11)
O42 C47 H47 108.1
C48 C47 H47 108.1
C46 C47 H47 108.1
C49 C48 C47 112.65(11)
C49 C48 H48A 109.1
C47 C48 H48A 109.1
C49 C48 H48B 109.1
C47 C48 H48B 109.1
H48A C48 H48B 107.8
C48 C49 C50 111.64(11)
C48 C49 H49A 109.3
C50 C49 H49A 109.3
C48 C49 H49B 109.3
C50 C49 H49B 109.3
H49A C49 H49B 108.0
N41 C50 C49 109.89(11)
N41 C50 C51 99.44(11)
C49 C50 C51 111.03(11)
N41 C50 C45 115.34(11)
C49 C50 C45 110.89(11)
C51 C50 C45 109.75(11)
C52 C51 C50 105.04(11)
C52 C51 H51A 110.7
C50 C51 H51A 110.7
C52 C51 H51B 110.7
C50 C51 H51B 110.7
H51A C51 H51B 108.8
C53 C52 C51 102.19(12)
C53 C52 H52A 111.3
C51 C52 H52A 111.3
C53 C52 H52B 111.3
C51 C52 H52B 111.3
H52A C52 H52B 109.2
N41 C53 C52 104.50(12)
N41 C53 H53A 110.9
C52 C53 H53A 110.9
N41 C53 H53B 110.9
C52 C53 H53B 110.9
H53A C53 H53B 108.9
C55 C54 C46 114.63(12)
C55 C54 H54A 108.6
C46 C54 H54A 108.6
C55 C54 H54B 108.6
C46 C54 H54B 108.6
H54A C54 H54B 107.6
C60 C55 C56 118.21(14)
C60 C55 C54 122.01(14)
C56 C55 C54 119.74(14)
C57 C56 C55 120.85(15)
C57 C56 H56 119.6
C55 C56 H56 119.6
C58 C57 C56 120.11(16)
C58 C57 H57 119.9
C56 C57 H57 119.9
C57 C58 C59 119.79(15)
C57 C58 H58 120.1
C59 C58 H58 120.1
C58 C59 C60 120.18(15)
C58 C59 H59 119.9
C60 C59 H59 119.9
C59 C60 C55 120.86(15)
C59 C60 H60 119.6
C55 C60 H60 119.6

loop_
_geom_bond_atom_site_label_1
_geom_bond_atom_site_label_2
_geom_bond_distance
O1 C1 1.2458(18)
O2 C7 1.4349(17)
O2 H2O 0.88(2)
N1 C1 1.3457(19)
N1 C13 1.4810(18)
N1 C10 1.5092(17)
C1 C2 1.507(2)
C2 C3 1.532(2)
C2 H2A 0.9900
C2 H2B 0.9900
C3 C4 1.520(2)
C3 H3A 0.9900
C3 H3B 0.9900
C4 C5 1.5353(19)
C4 H4A 0.9900
C4 H4B 0.9900
C5 C10 1.5576(18)
C5 C6 1.5584(19)
C5 H5 1.0000
C6 C7 1.5381(19)
C6 C14 1.5444(18)
C6 H6 1.0000
C7 C8 1.5333(18)
C7 H7 1.0000
C8 C9 1.5304(19)
C8 H8A 0.9900
C8 H8B 0.9900
C9 C10 1.5400(18)
C9 H9A 0.9900
C9 H9B 0.9900
C10 C11 1.5486(18)
C11 C12 1.5232(18)
C11 H11A 0.9900
C11 H11B 0.9900
C12 C13 1.512(2)
C12 H12A 0.9900
C12 H12B 0.9900
C13 H13A 0.9900
C13 H13B 0.9900
C14 C15 1.5095(19)
C14 H14A 0.9900
C14 H14B 0.9900
C15 C16 1.395(2)
C15 C20 1.395(2)
C16 C17 1.393(2)
C16 H16 0.9500
C17 C18 1.390(2)
C17 H17 0.9500
C18 C19 1.386(2)
C18 H18 0.9500
C19 C20 1.393(2)
C19 H19 0.9500
C20 H20 0.9500
O21 C21 1.2461(18)
O22 C27 1.4239(17)
O22 H22O 0.84(3)
N21 C21 1.344(2)
N21 C33 1.4827(18)
N21 C30 1.5076(17)
C21 C22 1.506(2)
C22 C23 1.530(2)
C22 H22A 0.9900
C22 H22B 0.9900
C23 C24 1.522(2)
C23 H23A 0.9900
C23 H23B 0.9900
C24 C25 1.5379(19)
C24 H24A 0.9900
C24 H24B 0.9900
C25 C30 1.5545(18)
C25 C26 1.5598(19)
C25 H25 1.0000
C26 C27 1.5382(19)
C26 C34 1.5434(18)
C26 H26 1.0000
C27 C28 1.5309(18)
C27 H27 1.0000
C28 C29 1.5350(19)
C28 H28A 0.9900
C28 H28B 0.9900
C29 C30 1.5397(19)
C29 H29A 0.9900
C29 H29B 0.9900
C30 C31 1.5475(19)
C31 C32 1.5218(19)
C31 H31A 0.9900
C31 H31B 0.9900
C32 C33 1.516(2)
C32 H32A 0.9900
C32 H32B 0.9900
C33 H33A 0.9900
C33 H33B 0.9900
C34 C35 1.5127(19)
C34 H34A 0.9900
C34 H34B 0.9900
C35 C36 1.391(2)
C35 C40 1.393(2)
C36 C37 1.399(2)
C36 H36 0.9500
C37 C38 1.388(3)
C37 H37 0.9500
C38 C39 1.379(3)
C38 H38 0.9500
C39 C40 1.392(2)
C39 H39 0.9500
C40 H40 0.9500
O41 C41 1.2481(18)
O42 C47 1.4323(17)
O42 H42O 0.87(2)
N41 C41 1.3414(19)
N41 C53 1.4845(18)
N41 C50 1.5075(18)
C41 C42 1.509(2)
C42 C43 1.528(2)
C42 H42A 0.9900
C42 H42B 0.9900
C43 C44 1.519(2)
C43 H43A 0.9900
C43 H43B 0.9900
C44 C45 1.5403(19)
C44 H44A 0.9900
C44 H44B 0.9900
C45 C50 1.5588(18)
C45 C46 1.5604(19)
C45 H45 1.0000
C46 C47 1.5374(19)
C46 C54 1.5450(18)
C46 H46 1.0000
C47 C48 1.5310(18)
C47 H47 1.0000
C48 C49 1.5310(19)
C48 H48A 0.9900
C48 H48B 0.9900
C49 C50 1.5398(19)
C49 H49A 0.9900
C49 H49B 0.9900
C50 C51 1.5519(19)
C51 C52 1.5244(19)
C51 H51A 0.9900
C51 H51B 0.9900
C52 C53 1.514(2)
C52 H52A 0.9900
C52 H52B 0.9900
C53 H53A 0.9900
C53 H53B 0.9900
C54 C55 1.507(2)
C54 H54A 0.9900
C54 H54B 0.9900
C55 C60 1.395(2)
C55 C56 1.396(2)
C56 C57 1.394(2)
C56 H56 0.9500
C57 C58 1.383(3)
C57 H57 0.9500
C58 C59 1.384(3)
C58 H58 0.9500
C59 C60 1.393(2)
C59 H59 0.9500
C60 H60 0.9500

loop_
_geom_hbond_atom_site_label_D
_geom_hbond_atom_site_label_H
_geom_hbond_atom_site_label_A
_geom_hbond_distance_DH
_geom_hbond_distance_HA
_geom_hbond_distance_DA
_geom_hbond_angle_DHA
_geom_hbond_site_symmetry_A
O2 H2O O1 0.88(2) 1.91(2) 2.7854(15) 178(2) 1_655
O22 H22O O21 0.84(3) 1.93(3) 2.7719(15) 176(2) 1_455
O42 H42O O41 0.87(2) 1.89(2) 2.7532(15) 172(2) 1_655

loop_
_geom_torsion_atom_site_label_1
_geom_torsion_atom_site_label_2
_geom_torsion_atom_site_label_3
_geom_torsion_atom_site_label_4
_geom_torsion
C13 N1 C1 O1 3.44(19)
C10 N1 C1 O1 179.99(12)
C13 N1 C1 C2 -178.64(12)
C10 N1 C1 C2 -2.1(2)
O1 C1 C2 C3 118.08(14)
N1 C1 C2 C3 -59.85(18)
C1 C2 C3 C4 82.23(16)
C2 C3 C4 C5 -68.96(16)
C3 C4 C5 C10 58.95(17)
C3 C4 C5 C6 -176.94(11)
C4 C5 C6 C7 -72.69(14)
C10 C5 C6 C7 56.94(14)
C4 C5 C6 C14 54.63(15)
C10 C5 C6 C14 -175.74(11)
C14 C6 C7 O2 -52.97(14)
C5 C6 C7 O2 74.28(14)
C14 C6 C7 C8 -177.32(11)
C5 C6 C7 C8 -50.07(16)
O2 C7 C8 C9 -76.68(15)
C6 C7 C8 C9 46.35(16)
C7 C8 C9 C10 -51.36(16)
C1 N1 C10 C9 -71.88(18)
C13 N1 C10 C9 104.78(13)
C1 N1 C10 C11 170.41(14)
C13 N1 C10 C11 -12.93(13)
C1 N1 C10 C5 54.07(19)
C13 N1 C10 C5 -129.27(12)
C8 C9 C10 N1 -172.58(11)
C8 C9 C10 C11 -62.23(15)
C8 C9 C10 C5 59.05(15)
C4 C5 C10 N1 -61.51(16)
C6 C5 C10 N1 172.79(10)
C4 C5 C10 C9 65.01(15)
C6 C5 C10 C9 -60.70(14)
C4 C5 C10 C11 -172.31(12)
C6 C5 C10 C11 61.98(14)
N1 C10 C11 C12 32.88(13)
C9 C10 C11 C12 -84.73(13)
C5 C10 C11 C12 153.34(11)
C10 C11 C12 C13 -41.24(14)
C1 N1 C13 C12 165.40(12)
C10 N1 C13 C12 -11.80(15)
C11 C12 C13 N1 31.82(14)
C7 C6 C14 C15 -66.51(15)
C5 C6 C14 C15 165.16(12)
C6 C14 C15 C16 88.73(16)
C6 C14 C15 C20 -93.50(15)
C20 C15 C16 C17 -0.7(2)
C14 C15 C16 C17 177.08(13)
C15 C16 C17 C18 -0.6(2)
C16 C17 C18 C19 1.1(2)
C17 C18 C19 C20 -0.2(2)
C18 C19 C20 C15 -1.2(2)
C16 C15 C20 C19 1.6(2)
C14 C15 C20 C19 -176.20(13)
C33 N21 C21 O21 3.30(19)
C30 N21 C21 O21 179.78(12)
C33 N21 C21 C22 -178.21(12)
C30 N21 C21 C22 -1.7(2)
O21 C21 C22 C23 119.21(14)
N21 C21 C22 C23 -59.29(18)
C21 C22 C23 C24 82.43(16)
C22 C23 C24 C25 -70.24(17)
C23 C24 C25 C30 59.97(17)
C23 C24 C25 C26 -175.81(12)
C24 C25 C26 C27 -73.12(14)
C30 C25 C26 C27 56.76(14)
C24 C25 C26 C34 53.81(15)
C30 C25 C26 C34 -176.31(11)
C34 C26 C27 O22 -54.32(15)
C25 C26 C27 O22 72.87(14)
C34 C26 C27 C28 -177.99(11)
C25 C26 C27 C28 -50.80(16)
O22 C27 C28 C29 -75.03(15)
C26 C27 C28 C29 47.41(16)
C27 C28 C29 C30 -52.18(16)
C21 N21 C30 C29 -73.71(17)
C33 N21 C30 C29 102.87(13)
C21 N21 C30 C31 169.18(14)
C33 N21 C30 C31 -14.24(14)
C21 N21 C30 C25 52.29(19)
C33 N21 C30 C25 -131.13(12)
C28 C29 C30 N21 -171.74(11)
C28 C29 C30 C31 -62.03(14)
C28 C29 C30 C25 59.63(14)
C24 C25 C30 N21 -60.69(16)
C26 C25 C30 N21 173.29(11)
C24 C25 C30 C29 65.38(15)
C26 C25 C30 C29 -60.63(14)
C24 C25 C30 C31 -171.90(12)
C26 C25 C30 C31 62.09(14)
N21 C30 C31 C32 33.66(13)
C29 C30 C31 C32 -82.96(14)
C25 C30 C31 C32 154.81(12)
C30 C31 C32 C33 -41.08(14)
C21 N21 C33 C32 166.82(12)
C30 N21 C33 C32 -10.32(15)
C31 C32 C33 N21 30.83(14)
C27 C26 C34 C35 -64.41(16)
C25 C26 C34 C35 167.54(12)
C26 C34 C35 C36 97.60(16)
C26 C34 C35 C40 -83.82(16)
C40 C35 C36 C37 -1.2(2)
C34 C35 C36 C37 177.41(13)
C35 C36 C37 C38 -0.1(2)
C36 C37 C38 C39 1.1(3)
C37 C38 C39 C40 -0.9(2)
C38 C39 C40 C35 -0.4(2)
C36 C35 C40 C39 1.5(2)
C34 C35 C40 C39 -177.14(13)
C53 N41 C41 O41 4.30(19)
C50 N41 C41 O41 178.51(12)
C53 N41 C41 C42 -177.06(12)
C50 N41 C41 C42 -2.8(2)
O41 C41 C42 C43 119.54(14)
N41 C41 C42 C43 -59.11(18)
C41 C42 C43 C44 82.87(16)
C42 C43 C44 C45 -70.09(17)
C43 C44 C45 C50 57.97(18)
C43 C44 C45 C46 -177.33(12)
C44 C45 C46 C47 -74.40(14)
C50 C45 C46 C47 56.27(15)
C44 C45 C46 C54 52.60(15)
C50 C45 C46 C54 -176.73(11)
C54 C46 C47 O42 -56.58(15)
C45 C46 C47 O42 70.48(14)
C54 C46 C47 C48 179.97(11)
C45 C46 C47 C48 -52.97(15)
O42 C47 C48 C49 -72.44(15)
C46 C47 C48 C49 50.38(15)
C47 C48 C49 C50 -53.64(15)
C41 N41 C50 C49 -74.57(18)
C53 N41 C50 C49 99.84(13)
C41 N41 C50 C51 168.88(14)
C53 N41 C50 C51 -16.71(14)
C41 N41 C50 C45 51.65(19)
C53 N41 C50 C45 -133.95(12)
C48 C49 C50 N41 -173.03(11)
C48 C49 C50 C51 -64.01(14)
C48 C49 C50 C45 58.27(15)
C44 C45 C50 N41 -57.93(17)
C46 C45 C50 N41 176.16(11)
C44 C45 C50 C49 67.77(16)
C46 C45 C50 C49 -58.14(14)
C44 C45 C50 C51 -169.20(12)
C46 C45 C50 C51 64.89(14)
N41 C50 C51 C52 35.32(13)
C49 C50 C51 C52 -80.37(14)
C45 C50 C51 C52 156.69(12)
C50 C51 C52 C53 -41.51(14)
C41 N41 C53 C52 167.24(12)
C50 N41 C53 C52 -8.07(15)
C51 C52 C53 N41 29.90(14)
C47 C46 C54 C55 -60.40(16)
C45 C46 C54 C55 171.55(12)
C46 C54 C55 C60 -83.20(17)
C46 C54 C55 C56 99.21(16)
C60 C55 C56 C57 -0.7(2)
C54 C55 C56 C57 176.94(13)
C55 C56 C57 C58 -0.1(2)
C56 C57 C58 C59 0.6(2)
C57 C58 C59 C60 -0.2(2)
C58 C59 C60 C55 -0.7(2)
C56 C55 C60 C59 1.2(2)
C54 C55 C60 C59 -176.47(13)
